data_4514230
loop_
_publ_author_name
'He, Keqiang'
'Li, Weili'
'Tian, Hongkun'
'Zhang, Jidong'
'Yan, Donghang'
'Geng, Yanhou'
'Wang, Fosong'

_publ_section_title
;
 Asymmetric Conjugated Molecules Based on
 [1]Benzothieno[3,2-b][1]benzothiophene for High-Mobility Organic
 Thin-Film Transistors: Influence of Alkyl Chain Length.
;
_journal_issue 40
_journal_name_full 'ACS applied materials &amp; interfaces'
_journal_page_first 35427
_journal_page_last 35436
_journal_paper_doi 10.1021/acsami.7b10675
_journal_volume 9
_journal_year 2017
_chemical_formula_moiety 'C22 H18 S3'
_chemical_formula_sum 'C22 H18 S3'
_chemical_formula_weight 378.54
_space_group_crystal_system triclinic
_space_group_IT_number 2
_space_group_name_Hall '-P 1'
_space_group_name_H-M_alt 'P -1'
_symmetry_space_group_name_Hall '-P 1'
_symmetry_space_group_name_H-M 'P -1'
_atom_sites_solution_hydrogens mixed
_audit_creation_method SHELXL-2014/7
_cell_angle_alpha 91.6519(12)
_cell_angle_beta 90.1201(12)
_cell_angle_gamma 90.0104(11)
_cell_formula_units_Z 4
_cell_length_a 5.9656(2)
_cell_length_b 7.8049(2)
_cell_length_c 39.9337(13)
_cell_measurement_reflns_used 9969
_cell_measurement_temperature 293(2)
_cell_measurement_theta_max 68.17
_cell_measurement_theta_min 5.67
_cell_volume 1858.57(10)
_computing_cell_refinement 'SAINT (Bruker, 2007)'
_computing_data_collection 'APEX2 (Bruker, 2007)'
_computing_data_reduction 'SAINT (Bruker, 2007)'
_computing_molecular_graphics SHELXTL
_computing_publication_material SHELXTL
_computing_structure_refinement 'SHELXL-2014/7 (Sheldrick, 2014)'
_computing_structure_solution 'SHELXTL (Sheldrick, 2008)'
_diffrn_ambient_temperature 293(2)
_diffrn_measured_fraction_theta_full 0.978
_diffrn_measured_fraction_theta_max 0.978
_diffrn_measurement_device_type 'Bruker APEXII CCD'
_diffrn_measurement_method '\f and \w scans'
_diffrn_radiation_type CuK\a
_diffrn_radiation_wavelength 1.54178
_diffrn_reflns_av_R_equivalents 0.0542
_diffrn_reflns_av_unetI/netI 0.0440
_diffrn_reflns_Laue_measured_fraction_full 0.978
_diffrn_reflns_Laue_measured_fraction_max 0.978
_diffrn_reflns_limit_h_max 6
_diffrn_reflns_limit_h_min -7
_diffrn_reflns_limit_k_max 9
_diffrn_reflns_limit_k_min -9
_diffrn_reflns_limit_l_max 46
_diffrn_reflns_limit_l_min -47
_diffrn_reflns_number 32391
_diffrn_reflns_point_group_measured_fraction_full 0.978
_diffrn_reflns_point_group_measured_fraction_max 0.978
_diffrn_reflns_theta_full 66.570
_diffrn_reflns_theta_max 66.570
_diffrn_reflns_theta_min 3.321
_exptl_absorpt_coefficient_mu 3.637
_exptl_absorpt_correction_T_max 0.589
_exptl_absorpt_correction_T_min 0.457
_exptl_absorpt_correction_type multi-scan
_exptl_absorpt_process_details '(SADABS; Sheldrick, 1996)'
_exptl_crystal_colour colourless
_exptl_crystal_density_diffrn 1.353
_exptl_crystal_density_method 'not measured'
_exptl_crystal_description block
_exptl_crystal_F_000 792
_exptl_crystal_size_max 0.300
_exptl_crystal_size_mid 0.210
_exptl_crystal_size_min 0.170
_refine_diff_density_max 0.363
_refine_diff_density_min -0.312
_refine_diff_density_rms 0.063
_refine_ls_extinction_method none
_refine_ls_goodness_of_fit_ref 1.052
_refine_ls_hydrogen_treatment constr
_refine_ls_matrix_type full
_refine_ls_number_parameters 461
_refine_ls_number_reflns 6410
_refine_ls_number_restraints 13
_refine_ls_restrained_S_all 1.053
_refine_ls_R_factor_all 0.0611
_refine_ls_R_factor_gt 0.0573
_refine_ls_shift/su_max 0.005
_refine_ls_shift/su_mean 0.000
_refine_ls_structure_factor_coef Fsqd
_refine_ls_weighting_details 'w=1/[\s^2^(Fo^2^)+(0.1082P)^2^+1.1518P] where P=(Fo^2^+2Fc^2^)/3'
_refine_ls_weighting_scheme calc
_refine_ls_wR_factor_gt 0.1819
_refine_ls_wR_factor_ref 0.1862
_reflns_Friedel_coverage 0.000
_reflns_number_gt 5693
_reflns_number_total 6410
_reflns_threshold_expression 'I > 2\s(I)'
_cod_data_source_file am7b10675_si_003.cif
_cod_data_source_block BTBT-T4
_cod_depositor_comments 'Adding full bibliography for 4514228--4514230.cif.'
_cod_database_code 4514230
_shelx_shelxl_version_number 2014/7
_shelx_space_group_comment
;
The symmetry employed for this shelxl refinement is uniquely defined
by the following loop, which should always be used as a source of
symmetry information in preference to the above space-group names.
They are only intended as comments.
;
_shelx_estimated_absorpt_t_min 0.408
_shelx_estimated_absorpt_t_max 0.577

loop_
_space_group_symop_operation_xyz
'x, y, z'
'-x, -y, -z'

loop_
_atom_site_label
_atom_site_type_symbol
_atom_site_fract_x
_atom_site_fract_y
_atom_site_fract_z
_atom_site_U_iso_or_equiv
_atom_site_adp_type
_atom_site_occupancy
_atom_site_site_symmetry_order
_atom_site_calc_flag
_atom_site_refinement_flags_posn
_atom_site_refinement_flags_adp
_atom_site_refinement_flags_occupancy
_atom_site_disorder_assembly
_atom_site_disorder_group
S1 S 0.56863(12) 0.66934(9) 0.37488(2) 0.0537(2) Uani 1 1 d . . . . .
S2 S -0.00423(11) 0.45029(9) 0.33051(2) 0.0516(2) Uani 1 1 d . . . . .
S3 S -0.02932(17) 0.47009(14) 0.18966(2) 0.0772(3) Uani 1 1 d . . . . .
C1 C 0.3938(5) 0.6081(3) 0.40745(8) 0.0498(6) Uani 1 1 d . . . . .
C2 C 0.4383(5) 0.6290(4) 0.44134(8) 0.0613(8) Uani 1 1 d . . . . .
H2 H 0.5697 0.6822 0.4487 0.074 Uiso 1 1 calc R U . . .
C3 C 0.2846(6) 0.5695(5) 0.46396(9) 0.0682(9) Uani 1 1 d . . . . .
H3 H 0.3123 0.5824 0.4868 0.082 Uiso 1 1 calc R U . . .
C4 C 0.0858(6) 0.4892(5) 0.45268(9) 0.0663(8) Uani 1 1 d . . . . .
H4 H -0.0160 0.4491 0.4682 0.080 Uiso 1 1 calc R U . . .
C5 C 0.0398(5) 0.4695(4) 0.41914(8) 0.0564(7) Uani 1 1 d . . . . .
H5 H -0.0921 0.4163 0.4120 0.068 Uiso 1 1 calc R U . . .
C6 C 0.1926(4) 0.5297(3) 0.39564(7) 0.0471(6) Uani 1 1 d . . . . .
C7 C 0.1895(4) 0.5255(3) 0.35990(7) 0.0464(6) Uani 1 1 d . . . . .
C8 C 0.3767(4) 0.5938(3) 0.34534(7) 0.0459(6) Uani 1 1 d . . . . .
C9 C 0.3727(4) 0.5896(3) 0.30964(7) 0.0467(6) Uani 1 1 d . . . . .
C10 C 0.1706(5) 0.5129(3) 0.29780(8) 0.0487(6) Uani 1 1 d . . . . .
C11 C 0.1191(5) 0.5002(4) 0.26414(8) 0.0541(7) Uani 1 1 d . . . . .
H11 H -0.0143 0.4489 0.2571 0.065 Uiso 1 1 calc R U . . .
C12 C 0.2675(5) 0.5647(4) 0.24068(8) 0.0537(7) Uani 1 1 d . . . . .
C13 C 0.4722(5) 0.6370(4) 0.25237(8) 0.0580(7) Uani 1 1 d . . . . .
H13 H 0.5746 0.6768 0.2369 0.070 Uiso 1 1 calc R U . . .
C14 C 0.5235(5) 0.6499(4) 0.28580(8) 0.0540(7) Uani 1 1 d . . . . .
H14 H 0.6587 0.6987 0.2927 0.065 Uiso 1 1 calc R U . . .
C15 C 0.2109(5) 0.5652(4) 0.20492(8) 0.0590(7) Uani 1 1 d . . . . .
C16 C 0.3219(6) 0.6399(5) 0.17912(9) 0.0692(9) Uani 1 1 d . . . . .
H16 H 0.4565 0.6986 0.1820 0.083 Uiso 1 1 calc R U . . .
C17 C 0.2161(7) 0.6205(6) 0.14822(10) 0.0821(11) Uani 1 1 d . . . . .
H17 H 0.2740 0.6644 0.1286 0.099 Uiso 1 1 calc R U . . .
C18 C 0.0219(7) 0.5322(5) 0.14918(9) 0.0781(10) Uani 1 1 d . . . . .
C19 C -0.1405(9) 0.4850(8) 0.12178(12) 0.1060(15) Uani 1 1 d . . . . .
H19A H -0.1387 0.3614 0.1185 0.127 Uiso 1 1 calc R U . . .
H19B H -0.2899 0.5171 0.1292 0.127 Uiso 1 1 calc R U . . .
C20 C -0.0986(11) 0.5639(9) 0.08903(12) 0.130(2) Uani 1 1 d D . . . .
H20A H 0.0492 0.5304 0.0812 0.156 Uiso 1 1 calc R U . . .
H20B H -0.0995 0.6877 0.0921 0.156 Uiso 1 1 calc R U . . .
C21 C -0.2729(15) 0.5120(12) 0.06220(17) 0.191(4) Uani 1 1 d D U . . .
H21A H -0.3239 0.3963 0.0661 0.229 Uiso 0.5 1 d R U P A 1
H21B H -0.4014 0.5879 0.0639 0.229 Uiso 0.5 1 d R U P A 1
H21C H -0.2646 0.3938 0.0570 0.229 Uiso 0.5 1 d R U P B 2
H21D H -0.4203 0.5443 0.0696 0.229 Uiso 0.5 1 d R U P B 2
C22 C -0.183(3) 0.541(3) 0.0278(2) 0.244(10) Uani 0.5 1 d D . P C 1
H22A H -0.0575 0.6178 0.0294 0.293 Uiso 0.5 1 calc R U P C 1
H22B H -0.2982 0.5905 0.0143 0.293 Uiso 0.5 1 calc R U P C 1
H22C H -0.1364 0.4338 0.0178 0.293 Uiso 0.5 1 calc R U P C 1
C22' C -0.279(4) 0.642(2) 0.0350(4) 0.244(10) Uani 0.5 1 d D U P C 2
H22D H -0.4048 0.7172 0.0385 0.293 Uiso 0.5 1 calc R U P C 2
H22E H -0.2930 0.5842 0.0136 0.293 Uiso 0.5 1 calc R U P C 2
H22F H -0.1430 0.7080 0.0357 0.293 Uiso 0.5 1 calc R U P C 2
S4 S 1.06466(12) -0.04864(9) 0.37669(2) 0.0536(2) Uani 1 1 d . . . . .
S5 S 0.49351(11) 0.16825(9) 0.33393(2) 0.0513(2) Uani 1 1 d . . . . .
S6 S 0.47153(16) 0.14098(14) 0.19309(2) 0.0747(3) Uani 1 1 d . . . . .
C23 C 0.8877(5) 0.0128(4) 0.40964(8) 0.0521(7) Uani 1 1 d . . . . .
C24 C 0.9287(6) -0.0104(4) 0.44346(9) 0.0636(8) Uani 1 1 d . . . . .
H24 H 1.0591 -0.0641 0.4504 0.076 Uiso 1 1 calc R U . . .
C25 C 0.7719(6) 0.0477(5) 0.46651(9) 0.0696(9) Uani 1 1 d . . . . .
H25 H 0.7968 0.0330 0.4892 0.083 Uiso 1 1 calc R U . . .
C26 C 0.5754(6) 0.1288(5) 0.45588(9) 0.0671(8) Uani 1 1 d . . . . .
H26 H 0.4725 0.1682 0.4718 0.081 Uiso 1 1 calc R U . . .
C27 C 0.5315(5) 0.1512(4) 0.42243(8) 0.0566(7) Uani 1 1 d . . . . .
H27 H 0.3999 0.2042 0.4157 0.068 Uiso 1 1 calc R U . . .
C28 C 0.6888(5) 0.0925(3) 0.39850(7) 0.0480(6) Uani 1 1 d . . . . .
C29 C 0.6879(4) 0.0974(3) 0.36300(7) 0.0472(6) Uani 1 1 d . . . . .
C30 C 0.8749(4) 0.0280(3) 0.34775(7) 0.0465(6) Uani 1 1 d . . . . .
C31 C 0.8697(4) 0.0273(3) 0.31210(7) 0.0461(6) Uani 1 1 d . . . . .
C32 C 0.6679(4) 0.1028(3) 0.30096(7) 0.0480(6) Uani 1 1 d . . . . .
C33 C 0.6184(5) 0.1134(4) 0.26725(8) 0.0527(7) Uani 1 1 d . . . . .
H33 H 0.4854 0.1642 0.2605 0.063 Uiso 1 1 calc R U . . .
C34 C 0.7677(5) 0.0480(4) 0.24339(8) 0.0523(7) Uani 1 1 d . . . . .
C35 C 0.9713(5) -0.0239(4) 0.25448(8) 0.0560(7) Uani 1 1 d . . . . .
H35 H 1.0740 -0.0649 0.2387 0.067 Uiso 1 1 calc R U . . .
C36 C 1.0213(5) -0.0349(4) 0.28791(8) 0.0516(7) Uani 1 1 d . . . . .
H36 H 1.1560 -0.0836 0.2945 0.062 Uiso 1 1 calc R U . . .
C37 C 0.7131(5) 0.0470(4) 0.20757(8) 0.0587(7) Uani 1 1 d . . . . .
C38 C 0.8250(6) -0.0267(5) 0.18097(9) 0.0680(9) Uani 1 1 d . . . . .
H38 H 0.9597 -0.0851 0.1833 0.082 Uiso 1 1 calc R U . . .
C39 C 0.7209(7) -0.0073(6) 0.15012(10) 0.0814(11) Uani 1 1 d . . . . .
H39 H 0.7799 -0.0504 0.1301 0.098 Uiso 1 1 calc R U . . .
C40 C 0.5253(7) 0.0803(5) 0.15211(9) 0.0772(10) Uani 1 1 d . . . . .
C41 C 0.3642(8) 0.1259(8) 0.12507(11) 0.1022(15) Uani 1 1 d . . . . .
H41A H 0.2148 0.0934 0.1320 0.123 Uiso 1 1 calc R U . . .
H41B H 0.3653 0.2494 0.1231 0.123 Uiso 1 1 calc R U . . .
C42 C 0.4067(11) 0.0470(9) 0.09149(12) 0.128(2) Uani 1 1 d D . . . .
H42A H 0.4078 -0.0767 0.0932 0.153 Uiso 1 1 calc R U . . .
H42B H 0.5537 0.0819 0.0839 0.153 Uiso 1 1 calc R U . . .
C43 C 0.2313(15) 0.0967(13) 0.06539(16) 0.192(4) Uani 1 1 d D U . . .
H43A H 0.0910 0.0382 0.0695 0.230 Uiso 0.5 1 d R U P D 1
H43B H 0.2039 0.2192 0.0671 0.230 Uiso 0.5 1 d R U P D 1
H43C H 0.0809 0.0635 0.0729 0.230 Uiso 0.5 1 d R U P E 2
H43D H 0.2338 0.2150 0.0617 0.230 Uiso 0.5 1 d R U P E 2
C44 C 0.319(3) 0.061(3) 0.0305(2) 0.225(9) Uani 0.5 1 d D U P F 1
H44A H 0.4613 0.1162 0.0280 0.270 Uiso 0.5 1 calc R U P F 1
H44B H 0.2148 0.1042 0.0145 0.270 Uiso 0.5 1 calc R U P F 1
H44C H 0.3360 -0.0605 0.0269 0.270 Uiso 0.5 1 calc R U P F 1
C44' C 0.218(4) -0.032(2) 0.0370(3) 0.225(9) Uani 0.5 1 d D U P F 2
H44D H 0.3585 -0.0352 0.0253 0.270 Uiso 0.5 1 calc R U P F 2
H44E H 0.1007 -0.0003 0.0219 0.270 Uiso 0.5 1 calc R U P F 2
H44F H 0.1869 -0.1431 0.0456 0.270 Uiso 0.5 1 calc R U P F 2

loop_
_atom_site_aniso_label
_atom_site_aniso_U_11
_atom_site_aniso_U_22
_atom_site_aniso_U_33
_atom_site_aniso_U_23
_atom_site_aniso_U_13
_atom_site_aniso_U_12
S1 0.0348(4) 0.0524(4) 0.0735(5) -0.0036(3) 0.0023(3) -0.0094(3)
S2 0.0343(4) 0.0510(4) 0.0693(5) -0.0010(3) 0.0033(3) -0.0090(3)
S3 0.0623(6) 0.0921(7) 0.0773(6) 0.0017(5) -0.0032(4) -0.0175(5)
C1 0.0334(14) 0.0408(14) 0.0750(18) -0.0013(12) 0.0032(12) -0.0007(11)
C2 0.0447(17) 0.0634(18) 0.075(2) -0.0057(15) -0.0041(14) -0.0008(14)
C3 0.058(2) 0.077(2) 0.069(2) -0.0019(16) 0.0005(15) -0.0033(17)
C4 0.055(2) 0.072(2) 0.072(2) 0.0041(16) 0.0100(15) -0.0057(16)
C5 0.0419(16) 0.0504(16) 0.077(2) 0.0016(13) 0.0079(13) -0.0043(12)
C6 0.0343(14) 0.0373(13) 0.0695(17) -0.0002(11) 0.0021(11) 0.0020(10)
C7 0.0310(14) 0.0354(12) 0.0726(17) -0.0030(11) 0.0041(11) -0.0020(10)
C8 0.0308(13) 0.0344(12) 0.0724(17) -0.0016(11) 0.0031(11) -0.0013(10)
C9 0.0317(14) 0.0350(12) 0.0733(18) 0.0001(11) 0.0018(11) -0.0003(10)
C10 0.0350(14) 0.0397(13) 0.0714(18) 0.0000(12) 0.0037(12) -0.0016(11)
C11 0.0408(16) 0.0487(15) 0.0726(19) -0.0015(13) 0.0002(13) -0.0028(12)
C12 0.0445(16) 0.0465(15) 0.0700(18) -0.0003(12) 0.0062(13) 0.0024(12)
C13 0.0448(17) 0.0567(17) 0.0725(19) 0.0036(14) 0.0104(13) -0.0016(13)
C14 0.0377(16) 0.0483(15) 0.076(2) 0.0012(13) 0.0052(13) -0.0058(12)
C15 0.0474(17) 0.0549(16) 0.075(2) -0.0021(14) 0.0032(14) 0.0045(13)
C16 0.055(2) 0.081(2) 0.072(2) 0.0050(17) 0.0083(15) -0.0089(17)
C17 0.076(3) 0.097(3) 0.074(2) 0.006(2) 0.0091(19) -0.001(2)
C18 0.073(3) 0.090(3) 0.071(2) -0.0034(18) -0.0034(18) 0.003(2)
C19 0.090(3) 0.139(4) 0.088(3) -0.006(3) -0.012(2) -0.009(3)
C20 0.147(5) 0.158(5) 0.084(3) -0.001(3) -0.026(3) -0.014(4)
C21 0.211(9) 0.249(10) 0.112(5) 0.002(5) -0.065(5) -0.030(8)
C22 0.34(3) 0.27(2) 0.122(9) 0.005(11) -0.075(12) 0.067(19)
C22' 0.34(3) 0.27(2) 0.122(9) 0.005(11) -0.075(12) 0.067(19)
S4 0.0359(4) 0.0521(4) 0.0728(5) 0.0015(3) -0.0015(3) 0.0054(3)
S5 0.0343(4) 0.0512(4) 0.0683(5) -0.0002(3) 0.0021(3) 0.0074(3)
S6 0.0584(5) 0.0899(6) 0.0757(6) 0.0004(4) -0.0025(4) 0.0165(5)
C23 0.0399(16) 0.0456(14) 0.0706(18) -0.0016(12) -0.0018(12) -0.0041(12)
C24 0.0493(18) 0.070(2) 0.072(2) 0.0000(15) -0.0091(15) -0.0023(15)
C25 0.059(2) 0.083(2) 0.0663(19) -0.0018(17) -0.0055(15) -0.0013(17)
C26 0.059(2) 0.074(2) 0.067(2) -0.0095(16) 0.0070(15) -0.0048(16)
C27 0.0428(17) 0.0519(16) 0.074(2) -0.0066(13) 0.0030(13) 0.0008(12)
C28 0.0375(15) 0.0390(13) 0.0672(17) -0.0017(11) -0.0023(12) -0.0043(11)
C29 0.0360(14) 0.0354(12) 0.0702(17) 0.0006(11) 0.0006(12) -0.0020(10)
C30 0.0330(14) 0.0341(12) 0.0724(18) 0.0014(11) 0.0018(11) -0.0017(10)
C31 0.0323(14) 0.0346(12) 0.0712(17) -0.0007(11) 0.0001(11) -0.0022(10)
C32 0.0342(14) 0.0374(13) 0.0722(18) -0.0016(11) 0.0041(12) -0.0002(10)
C33 0.0411(16) 0.0463(15) 0.0706(18) 0.0010(12) -0.0022(13) -0.0005(12)
C34 0.0439(16) 0.0441(14) 0.0691(18) 0.0009(12) 0.0054(13) -0.0046(12)
C35 0.0397(16) 0.0528(16) 0.075(2) -0.0040(13) 0.0091(13) 0.0009(12)
C36 0.0333(14) 0.0461(14) 0.0750(19) -0.0018(13) 0.0024(12) 0.0009(11)
C37 0.0492(18) 0.0546(16) 0.0723(19) 0.0017(14) 0.0034(14) -0.0067(13)
C38 0.055(2) 0.079(2) 0.070(2) -0.0020(16) 0.0080(15) 0.0088(17)
C39 0.074(3) 0.100(3) 0.070(2) -0.0032(19) 0.0100(18) 0.003(2)
C40 0.073(3) 0.087(3) 0.072(2) 0.0080(18) -0.0044(18) -0.003(2)
C41 0.084(3) 0.138(4) 0.085(3) 0.012(3) -0.014(2) 0.008(3)
C42 0.145(5) 0.156(5) 0.083(3) 0.006(3) -0.029(3) 0.013(4)
C43 0.216(9) 0.248(10) 0.112(4) 0.013(5) -0.062(5) 0.037(8)
C44 0.31(2) 0.268(19) 0.101(6) 0.025(9) -0.052(7) -0.053(17)
C44' 0.31(2) 0.268(19) 0.101(6) 0.025(9) -0.052(7) -0.053(17)

loop_
_atom_type_symbol
_atom_type_description
_atom_type_scat_dispersion_real
_atom_type_scat_dispersion_imag
_atom_type_scat_source
C C 0.0181 0.0091 'International Tables Vol C Tables 4.2.6.8 and 6.1.1.4'
H H 0.0000 0.0000 'International Tables Vol C Tables 4.2.6.8 and 6.1.1.4'
S S 0.3331 0.5567 'International Tables Vol C Tables 4.2.6.8 and 6.1.1.4'

loop_
_geom_angle_atom_site_label_1
_geom_angle_atom_site_label_2
_geom_angle_atom_site_label_3
_geom_angle
C8 S1 C1 90.98(14)
C7 S2 C10 90.66(14)
C15 S3 C18 93.03(18)
C2 C1 C6 121.5(3)
C2 C1 S1 126.0(2)
C6 C1 S1 112.5(2)
C3 C2 C1 118.8(3)
C3 C2 H2 120.6
C1 C2 H2 120.6
C2 C3 C4 120.4(3)
C2 C3 H3 119.8
C4 C3 H3 119.8
C5 C4 C3 121.0(3)
C5 C4 H4 119.5
C3 C4 H4 119.5
C4 C5 C6 119.7(3)
C4 C5 H5 120.2
C6 C5 H5 120.2
C5 C6 C1 118.5(3)
C5 C6 C7 131.7(3)
C1 C6 C7 109.8(2)
C8 C7 C6 114.6(2)
C8 C7 S2 112.4(2)
C6 C7 S2 132.9(2)
C7 C8 C9 114.4(2)
C7 C8 S1 112.1(2)
C9 C8 S1 133.5(2)
C14 C9 C10 117.8(3)
C14 C9 C8 132.2(3)
C10 C9 C8 110.0(2)
C11 C10 C9 122.0(3)
C11 C10 S2 125.5(2)
C9 C10 S2 112.4(2)
C10 C11 C12 119.8(3)
C10 C11 H11 120.1
C12 C11 H11 120.1
C11 C12 C13 118.3(3)
C11 C12 C15 121.3(3)
C13 C12 C15 120.3(3)
C14 C13 C12 121.9(3)
C14 C13 H13 119.0
C12 C13 H13 119.0
C13 C14 C9 120.2(3)
C13 C14 H14 119.9
C9 C14 H14 119.9
C16 C15 C12 129.4(3)
C16 C15 S3 109.0(3)
C12 C15 S3 121.5(2)
C15 C16 C17 114.2(4)
C15 C16 H16 122.9
C17 C16 H16 122.9
C18 C17 C16 114.0(4)
C18 C17 H17 123.0
C16 C17 H17 123.0
C17 C18 C19 130.4(4)
C17 C18 S3 109.7(3)
C19 C18 S3 119.9(4)
C20 C19 C18 115.7(5)
C20 C19 H19A 108.3
C18 C19 H19A 108.3
C20 C19 H19B 108.3
C18 C19 H19B 108.3
H19A C19 H19B 107.4
C19 C20 C21 113.0(6)
C19 C20 H20A 109.0
C21 C20 H20A 109.0
C19 C20 H20B 109.0
C21 C20 H20B 109.0
H20A C20 H20B 107.8
C22' C21 C20 110.3(8)
C22 C21 C20 110.6(8)
C22 C21 H21A 115.2
C20 C21 H21A 109.1
C22 C21 H21B 103.8
C20 C21 H21B 109.7
H21A C21 H21B 108.1
C22' C21 H21C 121.3
C20 C21 H21C 110.8
C22' C21 H21D 91.3
C20 C21 H21D 110.1
H21C C21 H21D 111.3
C21 C22 H22A 109.5
C21 C22 H22B 109.5
H22A C22 H22B 109.5
C21 C22 H22C 109.5
H22A C22 H22C 109.5
H22B C22 H22C 109.5
C21 C22' H22D 109.5
C21 C22' H22E 109.5
H22D C22' H22E 109.5
C21 C22' H22F 109.5
H22D C22' H22F 109.5
H22E C22' H22F 109.5
C30 S4 C23 90.83(14)
C29 S5 C32 90.81(13)
C40 S6 C37 93.07(18)
C24 C23 C28 121.5(3)
C24 C23 S4 125.9(2)
C28 C23 S4 112.6(2)
C25 C24 C23 118.7(3)
C25 C24 H24 120.6
C23 C24 H24 120.6
C24 C25 C26 120.5(3)
C24 C25 H25 119.8
C26 C25 H25 119.8
C27 C26 C25 121.4(3)
C27 C26 H26 119.3
C25 C26 H26 119.3
C26 C27 C28 119.0(3)
C26 C27 H27 120.5
C28 C27 H27 120.5
C27 C28 C23 118.9(3)
C27 C28 C29 131.2(3)
C23 C28 C29 109.9(3)
C30 C29 C28 114.8(3)
C30 C29 S5 111.9(2)
C28 C29 S5 133.3(2)
C29 C30 C31 114.6(2)
C29 C30 S4 111.9(2)
C31 C30 S4 133.4(2)
C36 C31 C32 118.2(3)
C36 C31 C30 131.9(2)
C32 C31 C30 109.9(2)
C33 C32 C31 121.5(3)
C33 C32 S5 125.7(2)
C31 C32 S5 112.7(2)
C32 C33 C34 120.0(3)
C32 C33 H33 120.0
C34 C33 H33 120.0
C33 C34 C35 118.5(3)
C33 C34 C37 121.2(3)
C35 C34 C37 120.2(3)
C36 C35 C34 121.7(3)
C36 C35 H35 119.1
C34 C35 H35 119.1
C35 C36 C31 120.1(3)
C35 C36 H36 120.0
C31 C36 H36 120.0
C38 C37 C34 129.8(3)
C38 C37 S6 108.8(3)
C34 C37 S6 121.4(2)
C37 C38 C39 114.6(3)
C37 C38 H38 122.7
C39 C38 H38 122.7
C40 C39 C38 113.5(4)
C40 C39 H39 123.2
C38 C39 H39 123.2
C39 C40 C41 129.9(4)
C39 C40 S6 110.0(3)
C41 C40 S6 120.1(3)
C42 C41 C40 116.2(4)
C42 C41 H41A 108.2
C40 C41 H41A 108.2
C42 C41 H41B 108.2
C40 C41 H41B 108.2
H41A C41 H41B 107.4
C41 C42 C43 113.0(5)
C41 C42 H42A 109.0
C43 C42 H42A 109.0
C41 C42 H42B 109.0
C43 C42 H42B 109.0
H42A C42 H42B 107.8
C44 C43 C42 110.3(8)
C44' C43 C42 111.8(8)
C44 C43 H43A 112.5
C42 C43 H43A 110.0
C44 C43 H43B 106.2
C42 C43 H43B 109.7
H43A C43 H43B 108.1
C44' C43 H43C 90.4
C42 C43 H43C 110.0
C44' C43 H43D 121.7
C42 C43 H43D 111.4
H43C C43 H43D 109.4
C43 C44 H44A 109.5
C43 C44 H44B 109.5
H44A C44 H44B 109.5
C43 C44 H44C 109.5
H44A C44 H44C 109.5
H44B C44 H44C 109.5
C43 C44' H44D 109.5
C43 C44' H44E 109.5
H44D C44' H44E 109.5
C43 C44' H44F 109.5
H44D C44' H44F 109.5
H44E C44' H44F 109.5

loop_
_geom_bond_atom_site_label_1
_geom_bond_atom_site_label_2
_geom_bond_distance
S1 C8 1.733(3)
S1 C1 1.746(3)
S2 C7 1.736(3)
S2 C10 1.753(3)
S3 C15 1.716(3)
S3 C18 1.729(4)
C1 C2 1.384(4)
C1 C6 1.421(4)
C2 C3 1.379(5)
C2 H2 0.9300
C3 C4 1.408(5)
C3 H3 0.9300
C4 C5 1.371(5)
C4 H4 0.9300
C5 C6 1.400(4)
C5 H5 0.9300
C6 C7 1.427(4)
C7 C8 1.375(4)
C8 C9 1.425(4)
C9 C14 1.402(4)
C9 C10 1.420(4)
C10 C11 1.379(4)
C11 C12 1.394(4)
C11 H11 0.9300
C12 C13 1.418(4)
C12 C15 1.467(5)
C13 C14 1.370(5)
C13 H13 0.9300
C14 H14 0.9300
C15 C16 1.370(5)
C16 C17 1.389(5)
C16 H16 0.9300
C17 C18 1.349(6)
C17 H17 0.9300
C18 C19 1.498(6)
C19 C20 1.484(7)
C19 H19A 0.9700
C19 H19B 0.9700
C20 C21 1.538(6)
C20 H20A 0.9700
C20 H20B 0.9700
C21 C22' 1.508(9)
C21 C22 1.497(9)
C21 H21A 0.9700
C21 H21B 0.9700
C21 H21C 0.9412
C21 H21D 0.9590
C22 H22A 0.9600
C22 H22B 0.9600
C22 H22C 0.9600
C22' H22D 0.9600
C22' H22E 0.9600
C22' H22F 0.9600
S4 C30 1.735(3)
S4 C23 1.745(3)
S5 C29 1.741(3)
S5 C32 1.745(3)
S6 C40 1.721(4)
S6 C37 1.723(3)
C23 C24 1.389(5)
C23 C28 1.416(4)
C24 C25 1.381(5)
C24 H24 0.9300
C25 C26 1.403(5)
C25 H25 0.9300
C26 C27 1.377(5)
C26 H26 0.9300
C27 C28 1.408(4)
C27 H27 0.9300
C28 C29 1.419(4)
C29 C30 1.376(4)
C30 C31 1.424(4)
C31 C36 1.401(4)
C31 C32 1.417(4)
C32 C33 1.383(4)
C33 C34 1.392(4)
C33 H33 0.9300
C34 C35 1.414(4)
C34 C37 1.466(4)
C35 C36 1.372(4)
C35 H35 0.9300
C36 H36 0.9300
C37 C38 1.369(5)
C38 C39 1.391(5)
C38 H38 0.9300
C39 C40 1.354(6)
C39 H39 0.9300
C40 C41 1.494(6)
C41 C42 1.482(7)
C41 H41A 0.9700
C41 H41B 0.9700
C42 C43 1.533(6)
C42 H42A 0.9700
C42 H42B 0.9700
C43 C44 1.506(9)
C43 C44' 1.495(9)
C43 H43A 0.9700
C43 H43B 0.9700
C43 H43C 0.9830
C43 H43D 0.9389
C44 H44A 0.9600
C44 H44B 0.9600
C44 H44C 0.9600
C44' H44D 0.9600
C44' H44E 0.9600
C44' H44F 0.9600
